data_2011353
loop_
_publ_author_name
'Lucas, Nigel T.'
'Powell, Clem E.'
'Humphrey, Mark G.'

_publ_section_title
;<i>cis</i>,<i>cis</i>,<i>cis</i>-(Acetato-<i>O</i>,<i>O</i>')bis[1,2-bis(diphenylphosphino)ethane-<i>P</i>,<i>P</i>']ruthenium(II)
 hexafluorophosphate dimethanol solvate
;
_journal_issue 9
_journal_name_full 'Acta Crystallographica Section C'
_journal_page_first e392
_journal_page_last e393
_journal_paper_doi 10.1107/S0108270100011082
_journal_volume 56
_journal_year 2000
_chemical_formula_iupac '[Ru (C2 H3 O2) (C26 H24 P2)2] P1 F6, 2C1 H4 O'
_chemical_formula_moiety 'C54 H51 O2 P4 Ru+, P F6-, 2(C H4 O)'
_chemical_formula_sum 'C56 H59 F6 O4 P5 Ru'
_chemical_formula_weight 1166.01
_space_group_IT_number 15
_symmetry_cell_setting monoclinic
_symmetry_space_group_name_Hall '-C 2yc'
_symmetry_space_group_name_H-M 'C 1 2/c 1'
_cell_angle_alpha 90
_cell_angle_beta 98.6340(8)
_cell_angle_gamma 90
_cell_formula_units_Z 4
_cell_length_a 13.4832(2)
_cell_length_b 19.6340(2)
_cell_length_c 20.3112(3)
_cell_measurement_reflns_used 41382
_cell_measurement_temperature 273.2
_cell_measurement_theta_max 27.485
_cell_measurement_theta_min 2.910
_cell_volume 5316.03(12)
_computing_cell_refinement 'DENZO-SMN (Otwinowski & Minor, 1997)'
_computing_data_collection 'COLLECT (Nonius, 1999)'
_computing_data_reduction DENZO-SMN
_computing_publication_material TEXSAN
_computing_structure_refinement 'TEXSAN (Molecular Structures Corporation, 1997)'
_computing_structure_solution 'SIR92 (Altomare et al., 1994)'
_diffrn_ambient_temperature 200.0
_diffrn_measurement_device_type KappaCCD
_diffrn_measurement_method \w
_diffrn_radiation_monochromator graphite
_diffrn_radiation_source 'fine-focus sealed tube'
_diffrn_radiation_type MoK\a
_diffrn_radiation_wavelength .7107
_diffrn_reflns_av_R_equivalents .068
_diffrn_reflns_av_sigmaI/netI .120
_diffrn_reflns_limit_h_max 17
_diffrn_reflns_limit_h_min -17
_diffrn_reflns_limit_k_max 25
_diffrn_reflns_limit_k_min -25
_diffrn_reflns_limit_l_max 26
_diffrn_reflns_limit_l_min -25
_diffrn_reflns_number 53848
_diffrn_reflns_reduction_process 'Lp corrections applied'
_diffrn_reflns_theta_max 27.51
_diffrn_reflns_theta_min 3.05
_exptl_absorpt_coefficient_mu .512
_exptl_absorpt_correction_T_max .926
_exptl_absorpt_correction_T_min .847
_exptl_absorpt_correction_type multi-scan
_exptl_absorpt_process_details '[SORTAV (Blessing, 1995) implemented in maXus (Mackay et al., 1999)]'
_exptl_crystal_colour orange
_exptl_crystal_density_diffrn 1.457
_exptl_crystal_density_meas ?
_exptl_crystal_description block
_exptl_crystal_F_000 2400
_exptl_crystal_size_max .30
_exptl_crystal_size_mid .20
_exptl_crystal_size_min .15
_refine_diff_density_max .49
_refine_diff_density_min -.66
_refine_ls_extinction_method none
_refine_ls_goodness_of_fit_all .939
_refine_ls_goodness_of_fit_ref .949
_refine_ls_hydrogen_treatment mixed
_refine_ls_matrix_type full
_refine_ls_number_constraints 0
_refine_ls_number_parameters 328
_refine_ls_number_reflns 4464
_refine_ls_number_restraints 1
_refine_ls_R_factor_all .059
_refine_ls_R_factor_gt .035
_refine_ls_shift/su_max .0217
_refine_ls_shift/su_mean .2340
_refine_ls_structure_factor_coef F
_refine_ls_weighting_details 'w = 1/[\s^2^(Fo) + 0.00040|Fo|^2^]'
_refine_ls_weighting_scheme sigma
_refine_ls_wR_factor_all .046
_refine_ls_wR_factor_ref .039
_reflns_number_gt 4464
_reflns_number_total 6127
_reflns_threshold_expression I>2\s(I)
_cod_data_source_file qa0364.cif
_cod_data_source_block I
_cod_depositor_comments
;
The following automatic conversions were performed:

'_exptl_crystal_density_meas' value 'not measured' was changed to '?'
- the value is perceived as not measured.

Automatic conversion script
Id: cif_fix_values 3008 2015-01-20 13:52:24Z robertas 
;
_cod_original_cell_volume 5316.00(10)
_cod_original_sg_symbol_H-M 'C 2/c'
_cod_original_formula_sum 'C56 H59 F6 O4 P5 Ru '
_cod_database_code 2011353
_cod_database_fobs_code 2011353

loop_
_symmetry_equiv_pos_as_xyz
' +x, +y, +z '
' -x, +y, 1/2-z '
' -x, -y, -z '
' +x, -y, 1/2+z '
' 1/2+x, 1/2+y, +z'
' 1/2-x, 1/2+y, 1/2-z '
' 1/2-x, 1/2-y, -z '
' 1/2+x, 1/2-y, 1/2+z '

loop_
_atom_site_label
_atom_site_fract_x
_atom_site_fract_y
_atom_site_fract_z
_atom_site_U_iso_or_equiv
_atom_site_adp_type
_atom_site_calc_flag
_atom_site_calc_attached_atom
_atom_site_refinement_flags
_atom_site_occupancy
Ru1 1.0000 .013980(10) .7500 .02060(7) Uani d ? ST 1.000
P1 .88724(5) .00522(3) .64840(3) .0234(2) Uani d ? . 1.000
P2 1.07225(5) .09704(3) .69230(3) .0243(2) Uani d ? . 1.000
P3 .7500 .2500 .5000 .0391(3) Uani d ? S 1.000
F1 .7197(2) .32420(10) .51870(10) .0877(8) Uani d ? . 1.000
F2 .8302(2) .28050(10) .45790(10) .0668(7) Uani d ? . 1.000
F3 .8338(2) .24780(10) .56330(10) .0833(8) Uani d ? . 1.000
O1 .93380(10) -.08288(9) .77453(8) .0258(5) Uani d ? . 1.000
O2 1.0276(2) .3288(2) .5381(2) .0970(10) Uani d ? D 1.000
C1 1.0000 -.1163(2) .7500 .0266(9) Uani d ? ST 1.000
C2 1.0000 -.1924(2) .7500 .0400(10) Uani d ? ST 1.000
C3 1.0052(4) .3866(2) .5708(2) .092(2) Uani d ? . 1.000
C101 .9285(2) .06280(10) .58720(10) .0300(7) Uani d ? . 1.000
C111 .8819(2) -.07900(10) .60890(10) .0280(7) Uani d ? . 1.000
C112 .9611(2) -.10180(10) .57790(10) .0351(8) Uani d ? . 1.000
C113 .9610(2) -.1664(2) .55110(10) .0426(9) Uani d ? . 1.000
C114 .8818(3) -.2095(2) .5544(2) .0490(10) Uani d ? . 1.000
C115 .8028(3) -.1882(2) .5843(2) .0520(10) Uani d ? . 1.000
C116 .8027(2) -.1234(2) .61210(10) .0380(8) Uani d ? . 1.000
C121 .7557(2) .02330(10) .65150(10) .0255(7) Uani d ? . 1.000
C122 .7142(2) -.00490(10) .70450(10) .0300(7) Uani d ? . 1.000
C123 .6163(2) .0082(2) .71220(10) .0376(8) Uani d ? . 1.000
C124 .5578(2) .0502(2) .6672(2) .0428(9) Uani d ? . 1.000
C125 .5970(2) .0778(2) .6145(2) .0407(8) Uani d ? . 1.000
C126 .6958(2) .06440(10) .60580(10) .0325(7) Uani d ? . 1.000
C201 .9756(2) .12540(10) .62360(10) .0283(7) Uani d ? . 1.000
C211 1.1267(2) .17800(10) .72510(10) .0302(7) Uani d ? . 1.000
C212 1.0854(2) .2405(2) .7061(2) .0418(9) Uani d ? . 1.000
C213 1.1319(3) .3003(2) .7311(2) .0550(10) Uani d ? . 1.000
C214 1.2195(3) .2979(2) .7754(2) .0560(10) Uani d ? . 1.000
C215 1.2616(3) .2364(2) .7944(2) .0500(10) Uani d ? . 1.000
C216 1.2166(2) .1766(2) .76890(10) .0404(8) Uani d ? . 1.000
C221 1.1696(2) .06870(10) .64340(10) .0269(7) Uani d ? . 1.000
C222 1.2232(2) .11630(10) .6122(2) .0396(9) Uani d ? . 1.000
C223 1.2896(2) .0957(2) .5704(2) .0460(9) Uani d ? . 1.000
C224 1.3044(2) .0278(2) .5597(2) .0423(9) Uani d ? . 1.000
C225 1.2525(2) -.0201(2) .59060(10) .0383(9) Uani d ? . 1.000
C226 1.1855(2) .00030(10) .63210(10) .0304(7) Uani d ? . 1.000
H1c 1.0588 -.2085 .7345 .048 Uiso d ? . .500
H1a .9988 -.2085 .7940 .048 Uiso d ? . .500
H1b .9424 -.2085 .7215 .048 Uiso d ? . .500
H3c 1.0573 .3954 .6068 .111 Uiso c ? . 1.000
H3a .9437 .3804 .5875 .111 Uiso c ? . 1.000
H3b .9992 .4240 .5408 .111 Uiso c ? . 1.000
H4 .9615 .3135 .5177 .043 Uiso c ? D 1.000
H101a .8727 .0761 .5556 .036 Uiso c ? . 1.000
H101b .9766 .0406 .5650 .036 Uiso c ? . 1.000
H112 1.0163 -.0723 .5752 .042 Uiso c ? . 1.000
H113 1.0159 -.1811 .5303 .051 Uiso c ? . 1.000
H114 .8817 -.2540 .5359 .059 Uiso c ? . 1.000
H115 .7476 -.2178 .5862 .062 Uiso c ? . 1.000
H116 .7480 -.1095 .6334 .046 Uiso c ? . 1.000
H122 .7542 -.0336 .7355 .036 Uiso c ? . 1.000
H123 .5889 -.0114 .7483 .045 Uiso c ? . 1.000
H124 .4906 .0600 .6728 .051 Uiso c ? . 1.000
H125 .5563 .1063 .5837 .049 Uiso c ? . 1.000
H126 .7221 .0832 .5689 .039 Uiso c ? . 1.000
H201b 1.0056 .1530 .5936 .034 Uiso c ? . 1.000
H210a .9255 .1508 .6410 .034 Uiso c ? . 1.000
H212 1.0246 .2427 .6757 .050 Uiso c ? . 1.000
H213 1.1029 .3431 .7175 .066 Uiso c ? . 1.000
H214 1.2506 .3389 .7927 .067 Uiso c ? . 1.000
H215 1.3220 .2346 .8252 .060 Uiso c ? . 1.000
H216 1.2475 .1341 .7816 .049 Uiso c ? . 1.000
H222 1.2141 .1635 .6197 .048 Uiso c ? . 1.000
H223 1.3251 .1288 .5491 .055 Uiso c ? . 1.000
H224 1.3502 .0139 .5310 .051 Uiso c ? . 1.000
H225 1.2628 -.0672 .5834 .046 Uiso c ? . 1.000
H226 1.1499 -.0331 .6531 .037 Uiso c ? . 1.000

loop_
_atom_site_aniso_label
_atom_site_aniso_U_11
_atom_site_aniso_U_22
_atom_site_aniso_U_33
_atom_site_aniso_U_12
_atom_site_aniso_U_13
_atom_site_aniso_U_23
Ru1 .02050(10) .01890(10) .0230(2) .0000 .00520(10) .0000
P1 .0220(3) .0253(4) .0233(4) -.0005(3) .0042(3) -.0004(3)
P2 .0251(4) .0213(4) .0272(4) -.0016(3) .0064(3) .0017(3)
P3 .0446(7) .0299(6) .0424(7) .0075(5) .0047(5) .0069(5)
F1 .108(2) .0360(10) .125(2) .0140(10) .041(2) -.0110(10)
F2 .0680(10) .0730(10) .0640(10) -.0060(10) .0240(10) .0160(10)
F3 .0700(10) .118(2) .0550(10) .0010(10) -.0140(10) .0190(10)
O1 .0260(10) .0215(9) .0310(10) -.0001(7) .0080(8) .0012(8)
O2 .070(2) .091(2) .130(3) .005(2) .018(2) -.041(2)
C1 .026(2) .025(2) .028(2) .0000 .003(2) .0000
C2 .042(2) .024(2) .059(3) .0000 .020(2) .0000
C3 .099(4) .088(3) .083(3) .020(3) -.008(3) -.026(2)
C101 .0270(10) .036(2) .0270(10) .0010(10) .0040(10) .0050(10)
C111 .0310(10) .0280(10) .0240(10) .0000(10) .0000(10) -.0030(10)
C112 .033(2) .038(2) .035(2) -.0010(10) .0060(10) -.0080(10)
C113 .049(2) .043(2) .037(2) .0100(10) .0090(10) -.0100(10)
C114 .066(2) .032(2) .048(2) .0010(10) .009(2) -.0130(10)
C115 .059(2) .033(2) .064(2) -.014(2) .014(2) -.011(2)
C116 .040(2) .032(2) .044(2) -.0050(10) .0130(10) -.0070(10)
C121 .0230(10) .0260(10) .0270(10) -.0020(10) .0030(10) -.0050(10)
C122 .0280(10) .033(2) .0290(10) .0010(10) .0050(10) .0000(10)
C123 .0310(10) .045(2) .039(2) -.0010(10) .0120(10) .0020(10)
C124 .025(2) .055(2) .050(2) .0050(10) .0090(10) -.0010(10)
C125 .0310(10) .047(2) .043(2) .0090(10) .0000(10) .0060(10)
C126 .0300(10) .035(2) .033(2) .0020(10) .0030(10) .0020(10)
C201 .0290(10) .0280(10) .0290(10) .0010(10) .0080(10) .0080(10)
C211 .0370(10) .0250(10) .0310(10) -.0070(10) .0130(10) .0000(10)
C212 .040(2) .0280(10) .058(2) -.0010(10) .009(2) .0000(10)
C213 .064(2) .022(2) .081(3) -.0060(10) .019(2) -.004(2)
C214 .076(2) .039(2) .055(2) -.028(2) .017(2) -.011(2)
C215 .062(2) .048(2) .039(2) -.028(2) .000(2) .0030(10)
C216 .048(2) .035(2) .037(2) -.0120(10) .0030(10) .0090(10)
C221 .0250(10) .0300(10) .0250(10) .0000(10) .0030(10) .0030(10)
C222 .043(2) .030(2) .050(2) -.0010(10) .0210(10) .0070(10)
C223 .048(2) .046(2) .051(2) -.006(2) .027(2) .007(2)
C224 .039(2) .052(2) .041(2) .0000(10) .0220(10) -.0040(10)
C225 .038(2) .038(2) .041(2) .0010(10) .0140(10) -.0080(10)
C226 .030(2) .0310(10) .0310(10) -.0050(10) .0070(10) -.0010(10)

loop_
_atom_type_symbol
_atom_type_scat_dispersion_real
_atom_type_scat_dispersion_imag
_atom_type_scat_source
H .000 .000
;International Tables for Crystallography
(1992, Vol. C, Table 6.1.1.2)
;
F .014 .010
;International Tables for Crystallography
(1992, Vol. C, Tables 4.2.6.8 and 6.1.1.1)
;
P .090 .095
;International Tables for Crystallography
(1992, Vol. C, Tables 4.2.6.8 and 6.1.1.1)
;
Ru -1.420 .836
;International Tables for Crystallography
(1992, Vol. C, Tables 4.2.6.8 and 6.1.1.1)
;
O .008 .006
;International Tables for Crystallography
(1992, Vol. C, Tables 4.2.6.8 and 6.1.1.1)
;
C .002 .002
;International Tables for Crystallography
(1992, Vol. C, Tables 4.2.6.8 and 6.1.1.1)
;

loop_
_geom_angle_atom_site_label_1
_geom_angle_atom_site_label_2
_geom_angle_atom_site_label_3
_geom_angle_site_symmetry_1
_geom_angle_site_symmetry_3
_geom_angle
_geom_angle_publ_flag
P1 Ru1 P1 . 2_756 171.71(3) no
P1 Ru1 P2 . . 82.77(2) no
P1 Ru1 P2 . 2_756 103.19(2) no
P1 Ru1 O1 . . 84.56(5) no
P1 Ru1 O1 . 2_756 88.24(5) no
P1 Ru1 P2 2_756 . 103.19(2) no
P1 Ru1 P2 2_756 2_756 82.77(2) no
P1 Ru1 O1 2_756 . 88.24(5) no
P1 Ru1 O1 2_756 2_756 84.56(5) no
P2 Ru1 P2 . 2_756 90.07(3) no
P2 Ru1 O1 . . 161.24(5) no
P2 Ru1 O1 . 2_756 106.29(5) no
P2 Ru1 O1 2_756 . 106.29(5) no
P2 Ru1 O1 2_756 2_756 161.24(5) no
O1 Ru1 O1 . 2_756 59.45(9) no
Ru1 P1 C101 . . 108.96(8) no
Ru1 P1 C111 . . 115.02(8) no
Ru1 P1 C121 . . 117.07(8) no
C101 P1 C111 . . 104.80(10) no
C101 P1 C121 . . 107.60(10) no
C111 P1 C121 . . 102.50(10) no
Ru1 P2 C201 . . 107.03(8) no
Ru1 P2 C211 . . 127.21(9) no
Ru1 P2 C221 . . 116.68(9) no
C201 P2 C211 . . 102.30(10) no
C201 P2 C221 . . 99.30(10) no
C211 P2 C221 . . 100.20(10) no
F1 P3 F1 . 7_656 180.00 no
F1 P3 F2 . . 90.20(10) no
F1 P3 F2 . 7_656 89.80(10) no
F1 P3 F3 . . 90.50(10) no
F1 P3 F3 . 7_656 89.50(10) no
F1 P3 F2 7_656 . 89.80(10) no
F1 P3 F2 7_656 7_656 90.20(10) no
F1 P3 F3 7_656 . 89.50(10) no
F1 P3 F3 7_656 7_656 90.50(10) no
F2 P3 F2 . 7_656 180.00 no
F2 P3 F3 . . 89.20(10) no
F2 P3 F3 . 7_656 90.80(10) no
F2 P3 F3 7_656 . 90.80(10) no
F2 P3 F3 7_656 7_656 89.20(10) no
F3 P3 F3 . 7_656 180.00 no
Ru1 O1 C1 . . 91.4(2) no
C3 O2 H4 . . 102.0 no
O1 C1 O1 . 2_756 117.8(3) no
O1 C1 C2 . . 121.1(2) no
O1 C1 C2 2_756 . 121.1(2) no
C1 C2 H1c . . 109.5 no
C1 C2 H1c . 2_756 109.5 no
C1 C2 H1a . . 109.5 no
C1 C2 H1a . 2_756 109.5 no
C1 C2 H1b . . 109.5 no
C1 C2 H1b . 2_756 109.5 no
H1c C2 H1c . 2_756 141.1 no
H1c C2 H1a . . 109.5 no
H1c C2 H1a . 2_756 56.3 no
H1c C2 H1b . . 109.5 no
H1c C2 H1b . 2_756 56.3 no
H1c C2 H1a 2_756 . 56.3 no
H1c C2 H1a 2_756 2_756 109.5 no
H1c C2 H1b 2_756 . 56.3 no
H1c C2 H1b 2_756 2_756 109.5 no
H1a C2 H1a . 2_756 141.1 no
H1a C2 H1b . . 109.5 no
H1a C2 H1b . 2_756 56.3 no
H1a C2 H1b 2_756 . 56.3 no
H1a C2 H1b 2_756 2_756 109.5 no
H1b C2 H1b . 2_756 141.1 no
O2 C3 H3c . . 109.5 no
O2 C3 H3a . . 109.5 no
O2 C3 H3b . . 109.5 no
H3c C3 H3a . . 109.5 no
H3c C3 H3b . . 109.5 no
H3a C3 H3b . . 109.5 no
P1 C101 C201 . . 108.4(2) no
P1 C101 H101a . . 109.7 no
P1 C101 H101b . . 109.7 no
C201 C101 H101a . . 109.7 no
C201 C101 H101b . . 109.7 no
H101a C101 H101b . . 109.5 no
P1 C111 C112 . . 120.3(2) no
P1 C111 C116 . . 121.7(2) no
C112 C111 C116 . . 117.9(2) no
C111 C112 C113 . . 121.2(3) no
C111 C112 H112 . . 119.4 no
C113 C112 H112 . . 119.4 no
C112 C113 C114 . . 120.2(3) no
C112 C113 H113 . . 119.9 no
C114 C113 H113 . . 119.9 no
C113 C114 C115 . . 119.7(3) no
C113 C114 H114 . . 120.1 no
C115 C114 H114 . . 120.2 no
C114 C115 C116 . . 120.5(3) no
C114 C115 H115 . . 119.7 no
C116 C115 H115 . . 119.7 no
C111 C116 C115 . . 120.6(3) no
C111 C116 H116 . . 119.7 no
C115 C116 H116 . . 119.7 no
P1 C121 C122 . . 117.0(2) no
P1 C121 C126 . . 124.0(2) no
C122 C121 C126 . . 118.9(2) no
C121 C122 C123 . . 121.0(2) no
C121 C122 H122 . . 119.5 no
C123 C122 H122 . . 119.5 no
C122 C123 C124 . . 119.7(3) no
C122 C123 H123 . . 120.1 no
C124 C123 H123 . . 120.1 no
C123 C124 C125 . . 120.1(3) no
C123 C124 H124 . . 119.9 no
C125 C124 H124 . . 119.9 no
C124 C125 C126 . . 120.7(3) no
C124 C125 H125 . . 119.6 no
C126 C125 H125 . . 119.6 no
C121 C126 C125 . . 119.5(3) no
C121 C126 H126 . . 120.2 no
C125 C126 H126 . . 120.2 no
P2 C201 C101 . . 108.6(2) no
P2 C201 H201b . . 109.7 no
P2 C201 H210a . . 109.7 no
C101 C201 H201b . . 109.7 no
C101 C201 H210a . . 109.7 no
H201b C201 H210a . . 109.5 no
P2 C211 C212 . . 123.2(2) no
P2 C211 C216 . . 118.6(2) no
C212 C211 C216 . . 118.2(3) no
C211 C212 C213 . . 120.6(3) no
C211 C212 H212 . . 119.7 no
C213 C212 H212 . . 119.7 no
C212 C213 C214 . . 120.4(3) no
C212 C213 H213 . . 119.8 no
C214 C213 H213 . . 119.8 no
C213 C214 C215 . . 119.7(3) no
C213 C214 H214 . . 120.1 no
C215 C214 H214 . . 120.1 no
C214 C215 C216 . . 120.2(3) no
C214 C215 H215 . . 119.9 no
C216 C215 H215 . . 119.9 no
C211 C216 C215 . . 120.8(3) no
C211 C216 H216 . . 119.6 no
C215 C216 H216 . . 119.6 no
P2 C221 C222 . . 120.1(2) no
P2 C221 C226 . . 121.3(2) no
C222 C221 C226 . . 118.3(2) no
C221 C222 C223 . . 120.7(3) no
C221 C222 H222 . . 119.6 no
C223 C222 H222 . . 119.6 no
C222 C223 C224 . . 120.4(3) no
C222 C223 H223 . . 119.8 no
C224 C223 H223 . . 119.8 no
C223 C224 C225 . . 119.7(3) no
C223 C224 H224 . . 120.2 no
C225 C224 H224 . . 120.2 no
C224 C225 C226 . . 120.2(3) no
C224 C225 H225 . . 119.9 no
C226 C225 H225 . . 119.9 no
C221 C226 C225 . . 120.8(2) no
C221 C226 H226 . . 119.6 no
C225 C226 H226 . . 119.6 no

loop_
_geom_bond_atom_site_label_1
_geom_bond_atom_site_label_2
_geom_bond_site_symmetry_1
_geom_bond_site_symmetry_2
_geom_bond_distance
_geom_bond_publ_flag
Ru1 P1 . . 2.3787(6) no
Ru1 P1 . 2_756 2.3787(6) no
Ru1 P2 . . 2.3075(7) no
Ru1 P2 . 2_756 2.3075(7) no
Ru1 O1 . . 2.190(2) no
Ru1 O1 . 2_756 2.190(2) no
P1 C101 . . 1.828(3) no
P1 C111 . . 1.835(3) no
P1 C121 . . 1.819(2) no
P2 C201 . . 1.847(2) no
P2 C211 . . 1.833(3) no
P2 C221 . . 1.847(3) no
P3 F1 . . 1.574(2) no
P3 F1 . 7_656 1.574(2) no
P3 F2 . . 1.592(2) no
P3 F2 . 7_656 1.592(2) no
P3 F3 . . 1.579(2) no
P3 F3 . 7_656 1.579(2) no
O1 C1 . . 1.268(2) no
O2 C3 . . 1.371(5) no
O2 H4 . . .97 no
C1 C2 . . 1.495(5) no
C2 H1c . . .95 no
C2 H1c . 2_756 .95 no
C2 H1a . . .95 no
C2 H1a . 2_756 .95 no
C2 H1b . . .95 no
C2 H1b . 2_756 .95 no
C3 H3c . . .95 no
C3 H3a . . .95 no
C3 H3b . . .95 no
C101 C201 . . 1.522(4) no
C101 H101a . . .95 no
C101 H101b . . .95 no
C111 C112 . . 1.393(4) no
C111 C116 . . 1.387(4) no
C112 C113 . . 1.380(4) no
C112 H112 . . .95 no
C113 C114 . . 1.373(4) no
C113 H113 . . .95 no
C114 C115 . . 1.369(4) no
C114 H114 . . .95 no
C115 C116 . . 1.391(4) no
C115 H115 . . .95 no
C116 H116 . . .95 no
C121 C122 . . 1.398(4) no
C121 C126 . . 1.394(4) no
C122 C123 . . 1.378(4) no
C122 H122 . . .95 no
C123 C124 . . 1.387(4) no
C123 H123 . . .95 no
C124 C125 . . 1.373(4) no
C124 H124 . . .95 no
C125 C126 . . 1.396(4) no
C125 H125 . . .95 no
C126 H126 . . .95 no
C201 H201b . . .95 no
C201 H210a . . .95 no
C211 C212 . . 1.378(4) no
C211 C216 . . 1.393(4) no
C212 C213 . . 1.391(4) no
C212 H212 . . .95 no
C213 C214 . . 1.373(5) no
C213 H213 . . .95 no
C214 C215 . . 1.366(5) no
C214 H214 . . .95 no
C215 C216 . . 1.385(4) no
C215 H215 . . .95 no
C216 H216 . . .95 no
C221 C222 . . 1.390(4) no
C221 C226 . . 1.385(4) no
C222 C223 . . 1.384(4) no
C222 H222 . . .95 no
C223 C224 . . 1.370(4) no
C223 H223 . . .95 no
C224 C225 . . 1.379(4) no
C224 H224 . . .95 no
C225 C226 . . 1.385(4) no
C225 H225 . . .95 no
C226 H226 . . .95 no

loop_
_geom_contact_atom_site_label_1
_geom_contact_atom_site_label_2
_geom_contact_distance
_geom_contact_site_symmetry_2
_geom_contact_publ_flag
F1 C225 3.388(4) 5_455 no
F1 C101 3.500(4) 7_656 no
F2 O2 3.055(4) . no
F2 C126 3.307(3) 7_656 no
F2 C215 3.328(4) 8_454 no
F2 C125 3.363(4) 7_656 no
F3 O2 3.166(4) . no
F3 C201 3.199(3) . no
F3 C215 3.344(4) 2_756 no
F3 C3 3.562(5) . no
F3 C214 3.596(4) 2_756 no
O2 C114 3.346(4) 3_756 no

loop_
_geom_torsion_atom_site_label_1
_geom_torsion_atom_site_label_2
_geom_torsion_atom_site_label_3
_geom_torsion_atom_site_label_4
_geom_torsion_site_symmetry_2
_geom_torsion_site_symmetry_3
_geom_torsion_site_symmetry_4
_geom_torsion
_geom_torsion_publ_flag
Ru1 P1 C101 C201 . . . -33.5(2) no
Ru1 P1 C111 C112 . . . -72.7(2) no
Ru1 P1 C111 C116 . . . 103.4(2) no
Ru1 P1 C121 C122 . . . -44.3(2) no
Ru1 P1 C121 C126 . . . 134.0(2) no
Ru1 P1 C101 C201 2_756 2_756 2_756 -33.5(2) no
Ru1 P1 C111 C112 2_756 2_756 2_756 -72.7(2) no
Ru1 P1 C111 C116 2_756 2_756 2_756 103.4(2) no
Ru1 P1 C121 C122 2_756 2_756 2_756 -44.3(2) no
Ru1 P1 C121 C126 2_756 2_756 2_756 134.0(2) no
Ru1 P2 C201 C101 . . . -49.0(2) no
Ru1 P2 C211 C212 . . . -112.6(2) no
Ru1 P2 C211 C216 . . . 70.4(2) no
Ru1 P2 C221 C222 . . . -174.1(2) no
Ru1 P2 C221 C226 . . . 11.3(2) no
Ru1 P2 C201 C101 2_756 2_756 2_756 -49.0(2) no
Ru1 P2 C211 C212 2_756 2_756 2_756 -112.6(2) no
Ru1 P2 C211 C216 2_756 2_756 2_756 70.4(2) no
Ru1 P2 C221 C222 2_756 2_756 2_756 -174.1(2) no
Ru1 P2 C221 C226 2_756 2_756 2_756 11.3(2) no
Ru1 O1 C1 O1 . . 2_756 .0000 no
Ru1 O1 C1 C2 . . . 180.00000(10) no
Ru1 O1 C1 O1 2_756 . . .0000 no
Ru1 O1 C1 C2 2_756 . . 180.00000(10) no
P1 Ru1 P1 C101 . 2_756 2_756 -132.90(9) no
P1 Ru1 P1 C111 . 2_756 2_756 -15.60(10) no
P1 Ru1 P1 C121 . 2_756 2_756 104.84(9) no
P1 Ru1 P2 C201 . . . 21.29(9) no
P1 Ru1 P2 C211 . . . 142.00(10) no
P1 Ru1 P2 C221 . . . -88.81(9) no
P1 Ru1 P2 C201 . 2_756 2_756 -164.58(9) no
P1 Ru1 P2 C211 . 2_756 2_756 -43.80(10) no
P1 Ru1 P2 C221 . 2_756 2_756 85.32(9) no
P1 Ru1 O1 C1 . . . 91.16(8) no
P1 Ru1 O1 C1 . 2_756 . -84.72(8) no
P1 C101 C201 P2 . . . 52.3(2) no
P1 C111 C112 C113 . . . 176.4(2) no
P1 C111 C116 C115 . . . -177.0(2) no
P1 C121 C122 C123 . . . 177.5(2) no
P1 C121 C126 C125 . . . -176.8(2) no
P2 Ru1 P1 C101 . . . 3.44(9) no
P2 Ru1 P1 C111 . . . 120.80(10) no
P2 Ru1 P1 C121 . . . -118.80(10) no
P2 Ru1 P1 C101 . 2_756 2_756 91.80(9) no
P2 Ru1 P1 C111 . 2_756 2_756 -150.90(10) no
P2 Ru1 P1 C121 . 2_756 2_756 -30.50(10) no
P2 Ru1 P2 C201 . 2_756 2_756 -82.00(9) no
P2 Ru1 P2 C211 . 2_756 2_756 38.80(10) no
P2 Ru1 P2 C221 . 2_756 2_756 167.90(10) no
P2 Ru1 O1 C1 . . . 43.5(2) no
P2 Ru1 O1 C1 . 2_756 . -166.66(7) no
P2 C211 C212 C213 . . . -177.9(2) no
P2 C211 C216 C215 . . . 179.1(2) no
P2 C221 C222 C223 . . . -173.9(2) no
P2 C221 C226 C225 . . . 174.3(2) no
O1 Ru1 P1 C101 . . . -162.70(10) no
O1 Ru1 P1 C111 . . . -45.40(10) no
O1 Ru1 P1 C121 . . . 75.00(10) no
O1 Ru1 P1 C101 . 2_756 2_756 -103.20(10) no
O1 Ru1 P1 C111 . 2_756 2_756 14.10(10) no
O1 Ru1 P1 C121 . 2_756 2_756 134.50(10) no
O1 Ru1 P2 C201 . . . 69.1(2) no
O1 Ru1 P2 C211 . . . -170.1(2) no
O1 Ru1 P2 C221 . . . -41.0(2) no
O1 Ru1 P2 C201 . 2_756 2_756 107.30(10) no
O1 Ru1 P2 C211 . 2_756 2_756 -131.90(10) no
O1 Ru1 P2 C221 . 2_756 2_756 -2.80(10) no
O1 Ru1 O1 C1 . 2_756 . .00000(10) no
C101 P1 C111 C112 . . . 46.9(2) no
C101 P1 C111 C116 . . . -137.0(2) no
C101 P1 C121 C122 . . . -167.3(2) no
C101 P1 C121 C126 . . . 11.0(3) no
C101 C201 P2 C211 . . . 175.5(2) no
C101 C201 P2 C221 . . . 72.7(2) no
C111 P1 C101 C201 . . . -157.1(2) no
C111 P1 C121 C122 . . . 82.6(2) no
C111 P1 C121 C126 . . . -99.1(2) no
C111 C112 C113 C114 . . . .2(5) no
C111 C116 C115 C114 . . . 1.1(5) no
C112 C111 P1 C121 . . . 159.1(2) no
C112 C111 C116 C115 . . . -.8(4) no
C112 C113 C114 C115 . . . .0(5) no
C113 C112 C111 C116 . . . .2(4) no
C113 C114 C115 C116 . . . -.6(5) no
C116 C111 P1 C121 . . . -24.8(3) no
C121 P1 C101 C201 . . . 94.3(2) no
C121 C122 C123 C124 . . . -.3(4) no
C121 C126 C125 C124 . . . -.8(4) no
C122 C121 C126 C125 . . . 1.4(4) no
C122 C123 C124 C125 . . . 1.0(5) no
C123 C122 C121 C126 . . . -.9(4) no
C123 C124 C125 C126 . . . -.4(5) no
C201 P2 C211 C212 . . . 10.1(3) no
C201 P2 C211 C216 . . . -166.8(2) no
C201 P2 C221 C222 . . . 71.4(2) no
C201 P2 C221 C226 . . . -103.2(2) no
C211 P2 C221 C222 . . . -33.0(2) no
C211 P2 C221 C226 . . . 152.5(2) no
C211 C212 C213 C214 . . . -.4(5) no
C211 C216 C215 C214 . . . -1.6(5) no
C212 C211 P2 C221 . . . 112.1(2) no
C212 C211 C216 C215 . . . 2.0(4) no
C212 C213 C214 C215 . . . .7(5) no
C213 C212 C211 C216 . . . -1.0(4) no
C213 C214 C215 C216 . . . .3(5) no
C216 C211 P2 C221 . . . -64.8(2) no
C221 C222 C223 C224 . . . -.7(5) no
C221 C226 C225 C224 . . . -.2(4) no
C222 C221 C226 C225 . . . -.3(4) no
C222 C223 C224 C225 . . . .2(5) no
C223 C222 C221 C226 . . . .8(4) no
C223 C224 C225 C226 . . . .3(5) no
